data_7220367
loop_
_publ_author_name
'Ding, Yu-Jia'
'Li, Teng'
'Hong, Xu-Jia'
'Zhu, Li-Cai'
'Cai, Yue-Peng'
'Zhu, Si-Ming'
'Yu, Shu-Juan'

_publ_section_title
;
 Construction of four 3d--4f heterometallic pillar-layered frameworks
 containing left- and right-handed helical chains and a
 I&#x2212;chemosensor
;
_journal_issue 21
_journal_name_full CrystEngComm
_journal_page_first 3945
_journal_paper_doi 10.1039/C5CE00324E
_journal_volume 17
_journal_year 2015
_chemical_formula_sum 'C20 H28 N8 O32 S Sm2 Zn4'
_chemical_formula_weight 1486.74
_chemical_name_systematic
; 
 ? 
;
_space_group_IT_number 15
_symmetry_cell_setting monoclinic
_symmetry_space_group_name_Hall '-C 2yc'
_symmetry_space_group_name_H-M 'C 1 2/c 1'
_atom_sites_solution_hydrogens geom
_atom_sites_solution_primary direct
_atom_sites_solution_secondary difmap
_audit_creation_method SHELXL-97
_audit_update_record
;
2015-04-15 deposited with the CCDC.
2015-04-17 downloaded from the CCDC.
;
_cell_angle_alpha 90.00
_cell_angle_beta 128.9050(10)
_cell_angle_gamma 90.00
_cell_formula_units_Z 4
_cell_length_a 25.1944(17)
_cell_length_b 9.6262(6)
_cell_length_c 19.9847(12)
_cell_measurement_reflns_used 5303
_cell_measurement_temperature 298(2)
_cell_measurement_theta_max 28.04
_cell_measurement_theta_min 2.36
_cell_volume 3771.7(4)
_computing_structure_refinement 'SHELXL-97 (Sheldrick, 2008)'
_computing_structure_solution 'SHELXS-97 (Sheldrick, 2008)'
_diffrn_ambient_temperature 298(2)
_diffrn_measured_fraction_theta_full 0.998
_diffrn_measured_fraction_theta_max 0.998
_diffrn_measurement_device_type 'CCD area detector'
_diffrn_measurement_method 'phi and omega scans'
_diffrn_radiation_monochromator graphite
_diffrn_radiation_source 'fine-focus sealed tube'
_diffrn_radiation_type MoK\a
_diffrn_radiation_wavelength 0.71073
_diffrn_reflns_av_R_equivalents 0.0289
_diffrn_reflns_av_sigmaI/netI 0.0317
_diffrn_reflns_limit_h_max 30
_diffrn_reflns_limit_h_min -29
_diffrn_reflns_limit_k_max 11
_diffrn_reflns_limit_k_min -10
_diffrn_reflns_limit_l_max 17
_diffrn_reflns_limit_l_min -23
_diffrn_reflns_number 9268
_diffrn_reflns_theta_full 25.25
_diffrn_reflns_theta_max 25.25
_diffrn_reflns_theta_min 2.08
_exptl_absorpt_coefficient_mu 5.750
_exptl_absorpt_correction_T_max 0.5704
_exptl_absorpt_correction_T_min 0.3514
_exptl_absorpt_correction_type multi-scan
_exptl_absorpt_process_details 'ASDABS (Sheldrick, 1996)'
_exptl_crystal_colour 'pale yellow'
_exptl_crystal_density_diffrn 2.618
_exptl_crystal_density_method 'not measured'
_exptl_crystal_description block
_exptl_crystal_F_000 2880
_exptl_crystal_size_max 0.23
_exptl_crystal_size_mid 0.15
_exptl_crystal_size_min 0.11
_refine_diff_density_max 1.238
_refine_diff_density_min -0.803
_refine_diff_density_rms 0.136
_refine_ls_extinction_method none
_refine_ls_goodness_of_fit_ref 1.076
_refine_ls_hydrogen_treatment mixed
_refine_ls_matrix_type full
_refine_ls_number_parameters 303
_refine_ls_number_reflns 3409
_refine_ls_number_restraints 0
_refine_ls_restrained_S_all 1.076
_refine_ls_R_factor_all 0.0300
_refine_ls_R_factor_gt 0.0265
_refine_ls_shift/su_max 0.120
_refine_ls_shift/su_mean 0.008
_refine_ls_structure_factor_coef Fsqd
_refine_ls_weighting_details 'calc w=1/[\s^2^(Fo^2^)+(0.0324P)^2^+20.2639P] where P=(Fo^2^+2Fc^2^)/3'
_refine_ls_weighting_scheme calc
_refine_ls_wR_factor_gt 0.0677
_refine_ls_wR_factor_ref 0.0693
_reflns_number_gt 3089
_reflns_number_total 3409
_reflns_threshold_expression >2sigma(I)
_cod_data_source_file c5ce00324e1.cif
_cod_data_source_block c
_cod_depositor_comments
;
The following automatic conversions were performed:

'_symmetry_cell_setting' value 'Monoclinic' changed to 'monoclinic'
according to
/usr/data/users/saulius/crontab/automatic-downloads/rss-feeds/RSC/lib/dictionaries/cif_core.dic
dictionary named 'cif_core.dic' version 2.4.2 from 2011-04-26.

Automatic conversion script
Id: cif_fix_values 3271 2015-04-21 07:52:19Z andrius 

 Adding full bibliography for 7220366--7220369.cif.
;
_cod_original_sg_symbol_H-M C2/c
_cod_database_code 7220367

loop_
_symmetry_equiv_pos_as_xyz
'x, y, z'
'-x, y, -z+1/2'
'x+1/2, y+1/2, z'
'-x+1/2, y+1/2, -z+1/2'
'-x, -y, -z'
'x, -y, z-1/2'
'-x+1/2, -y+1/2, -z'
'x+1/2, -y+1/2, z-1/2'

loop_
_atom_site_label
_atom_site_type_symbol
_atom_site_fract_x
_atom_site_fract_y
_atom_site_fract_z
_atom_site_U_iso_or_equiv
_atom_site_adp_type
_atom_site_occupancy
_atom_site_symmetry_multiplicity
_atom_site_calc_flag
_atom_site_refinement_flags
Sm1 Sm 0.014412(3) 0.600617(9) 0.419393(5) 0.01233(2) Uani 1 1 d .
Zn1 Zn -0.215439(8) 0.52767(2) 0.181148(11) 0.01492(6) Uani 1 1 d .
Zn2 Zn 0.137715(9) 0.02978(2) 0.439984(11) 0.01898(6) Uani 1 1 d .
S1 S 0.0000 0.07513(7) 0.2500 0.0229(2) Uani 1 2 d S
O1 O -0.17806(5) 0.06922(14) 0.44852(7) 0.0218(4) Uani 1 1 d .
O2 O -0.08623(5) 0.20037(14) 0.50615(7) 0.0205(4) Uani 1 1 d .
O3 O -0.05369(5) 0.41890(13) 0.43443(7) 0.0168(4) Uani 1 1 d .
O4 O -0.11792(5) 0.53143(13) 0.31178(6) 0.0169(4) Uani 1 1 d .
O5 O 0.09932(5) 0.18298(14) 0.47943(7) 0.0265(4) Uani 1 1 d .
O6 O 0.08964(5) 0.41059(14) 0.48730(7) 0.0241(4) Uani 1 1 d .
O8 O 0.15987(5) 0.65611(14) 0.35468(7) 0.0225(4) Uani 1 1 d .
O9 O 0.04834(6) -0.02024(15) 0.32358(8) 0.0302(5) Uani 1 1 d .
O10 O 0.03632(6) 0.15954(16) 0.22990(8) 0.0358(5) Uani 1 1 d .
N1 N -0.25060(6) 0.20013(16) 0.29869(8) 0.0167(4) Uani 1 1 d .
N2 N -0.22892(6) 0.37589(16) 0.24587(8) 0.0169(4) Uani 1 1 d .
N3 N 0.16951(6) 0.20809(16) 0.42243(8) 0.0170(4) Uani 1 1 d .
N4 N 0.19206(6) 0.38978(16) 0.37372(8) 0.0171(4) Uani 1 1 d .
O1W O -0.02111(6) 0.43567(16) 0.30048(7) 0.0289(4) Uani 1 1 d .
O2W O -0.03771(6) 0.75649(15) 0.29854(7) 0.0280(4) Uani 1 1 d .
O3W O -0.04948(5) 0.77844(15) 0.43138(7) 0.0261(4) Uani 1 1 d .
O4W O 0.19716(7) -0.08982(16) 0.42114(10) 0.0434(5) Uani 1 1 d .
O5W O 0.94321(8) 0.0535(2) 0.38825(10) 0.0633(6) Uani 1 1 d .
O6W O 0.8291(2) 0.0192(6) 0.2312(3) 0.267(3) Uani 1 1 d .
C1 C -0.14604(7) 0.16927(19) 0.44477(9) 0.0153(5) Uani 1 1 d .
C2 C -0.18531(7) 0.24395(18) 0.36203(9) 0.0134(5) Uani 1 1 d .
C3 C -0.27425(7) 0.2821(2) 0.23114(10) 0.0205(6) Uani 1 1 d .
H3 H -0.3180 0.2745 0.1790 0.025 Uiso 1 1 calc R
C4 C -0.17118(7) 0.35279(18) 0.32974(9) 0.0124(5) Uani 1 1 d .
C5 C -0.11080(7) 0.43820(18) 0.36162(9) 0.0125(5) Uani 1 1 d .
C6 C 0.10827(7) 0.3075(2) 0.46800(9) 0.0183(5) Uani 1 1 d .
C7 C 0.14352(7) 0.32579(19) 0.43107(9) 0.0152(5) Uani 1 1 d .
O7 O 0.09648(5) 0.63190(15) 0.39513(7) 0.0289(4) Uani 1 1 d .
C8 C 0.19787(7) 0.2515(2) 0.38782(10) 0.0188(5) Uani 1 1 d .
H8 H 0.2194 0.1924 0.3748 0.023 Uiso 1 1 calc R
C9 C 0.15688(7) 0.4369(2) 0.40056(9) 0.0146(5) Uani 1 1 d .
C10 C 0.13636(7) 0.5839(2) 0.38426(10) 0.0173(5) Uani 1 1 d .

loop_
_atom_site_aniso_label
_atom_site_aniso_U_11
_atom_site_aniso_U_22
_atom_site_aniso_U_33
_atom_site_aniso_U_23
_atom_site_aniso_U_13
_atom_site_aniso_U_12
Sm1 0.01311(3) 0.01360(4) 0.01162(3) 0.00064(3) 0.00841(2) -0.00132(3)
Zn1 0.01889(6) 0.01461(10) 0.01599(6) 0.00228(6) 0.01323(4) 0.00446(7)
Zn2 0.02376(7) 0.01579(10) 0.01662(7) 0.00235(7) 0.01231(5) -0.00193(7)
S1 0.0295(2) 0.0149(3) 0.0160(2) 0.000 0.01027(16) 0.000
O1 0.0188(4) 0.0228(7) 0.0194(4) 0.0051(4) 0.0099(3) -0.0068(5)
O2 0.0165(4) 0.0233(7) 0.0141(4) 0.0019(4) 0.0060(3) -0.0055(5)
O3 0.0128(4) 0.0210(6) 0.0131(4) -0.0009(4) 0.0064(3) -0.0051(4)
O4 0.0148(4) 0.0196(6) 0.0144(4) 0.0047(4) 0.0082(3) -0.0015(4)
O5 0.0394(4) 0.0187(7) 0.0383(4) 0.0064(4) 0.0326(3) 0.0009(5)
O6 0.0317(4) 0.0250(7) 0.0295(4) 0.0087(4) 0.0259(3) 0.0094(5)
O8 0.0326(4) 0.0146(6) 0.0334(4) 0.0018(4) 0.0271(3) -0.0031(4)
O9 0.0338(5) 0.0220(7) 0.0155(5) 0.0025(5) 0.0063(4) -0.0045(6)
O10 0.0442(5) 0.0294(8) 0.0332(5) 0.0046(5) 0.0241(4) -0.0027(6)
N1 0.0142(4) 0.0199(8) 0.0147(5) 0.0004(5) 0.0085(3) -0.0039(5)
N2 0.0127(4) 0.0203(8) 0.0136(5) 0.0021(5) 0.0062(3) -0.0021(5)
N3 0.0190(4) 0.0175(8) 0.0203(5) 0.0004(5) 0.0152(3) -0.0012(5)
N4 0.0178(4) 0.0199(8) 0.0167(5) 0.0016(5) 0.0124(3) 0.0008(5)
O1W 0.0345(4) 0.0343(8) 0.0241(4) -0.0045(5) 0.0213(3) 0.0049(5)
O2W 0.0320(5) 0.0291(7) 0.0193(5) 0.0064(5) 0.0143(3) -0.0027(5)
O3W 0.0304(4) 0.0282(7) 0.0322(4) 0.0053(5) 0.0258(3) 0.0072(5)
O4W 0.0477(5) 0.0262(8) 0.0692(7) -0.0163(6) 0.0429(4) -0.0070(6)
O5W 0.0987(7) 0.0416(11) 0.0877(7) 0.0016(7) 0.0769(5) 0.0073(8)
O6W 0.447(3) 0.170(4) 0.354(3) 0.051(3) 0.333(2) 0.034(4)
C1 0.0181(5) 0.0153(8) 0.0181(5) -0.0022(6) 0.0141(3) -0.0013(6)
C2 0.0102(5) 0.0149(8) 0.0139(5) -0.0006(6) 0.0070(4) -0.0018(6)
C3 0.0136(5) 0.0271(10) 0.0153(6) 0.0035(6) 0.0064(4) -0.0028(7)
C4 0.0121(5) 0.0132(8) 0.0107(5) 0.0012(5) 0.0066(4) -0.0004(6)
C5 0.0119(5) 0.0142(8) 0.0146(5) -0.0022(5) 0.0098(3) -0.0003(6)
C6 0.0172(5) 0.0260(10) 0.0135(5) 0.0040(6) 0.0105(4) -0.0015(6)
C7 0.0159(5) 0.0160(9) 0.0155(5) 0.0019(6) 0.0107(4) 0.0025(6)
O7 0.0392(4) 0.0217(7) 0.0486(5) 0.0082(5) 0.0386(3) 0.0070(5)
C8 0.0229(5) 0.0158(9) 0.0240(6) 0.0011(6) 0.0178(4) 0.0018(6)
C9 0.0125(5) 0.0202(9) 0.0146(5) -0.0011(6) 0.0103(4) -0.0022(6)
C10 0.0179(5) 0.0203(9) 0.0175(6) -0.0001(6) 0.0129(4) -0.0027(6)

loop_
_atom_type_symbol
_atom_type_description
_atom_type_scat_dispersion_real
_atom_type_scat_dispersion_imag
_atom_type_scat_source
C C 0.0033 0.0016 'International Tables Vol C Tables 4.2.6.8 and 6.1.1.4'
H H 0.0000 0.0000 'International Tables Vol C Tables 4.2.6.8 and 6.1.1.4'
N N 0.0061 0.0033 'International Tables Vol C Tables 4.2.6.8 and 6.1.1.4'
O O 0.0106 0.0060 'International Tables Vol C Tables 4.2.6.8 and 6.1.1.4'
S S 0.1246 0.1234 'International Tables Vol C Tables 4.2.6.8 and 6.1.1.4'
Zn Zn 0.2839 1.4301 'International Tables Vol C Tables 4.2.6.8 and 6.1.1.4'
Sm Sm -0.1638 3.4418 'International Tables Vol C Tables 4.2.6.8 and 6.1.1.4'

loop_
_geom_angle_atom_site_label_1
_geom_angle_atom_site_label_2
_geom_angle_atom_site_label_3
_geom_angle
_geom_angle_site_symmetry_1
_geom_angle_site_symmetry_3
O6 Sm1 O2W 142.61(6) . .
O6 Sm1 O2 103.99(4) . 5_566
O2W Sm1 O2 81.31(4) . 5_566
O6 Sm1 O7 74.49(5) . .
O2W Sm1 O7 73.66(5) . .
O2 Sm1 O7 67.62(5) 5_566 .
O6 Sm1 O3 71.03(5) . 5_566
O2W Sm1 O3 143.61(5) . 5_566
O2 Sm1 O3 74.80(4) 5_566 5_566
O7 Sm1 O3 119.72(4) . 5_566
O6 Sm1 O3W 145.32(5) . .
O2W Sm1 O3W 71.77(5) . .
O2 Sm1 O3W 70.71(4) 5_566 .
O7 Sm1 O3W 128.74(5) . .
O3 Sm1 O3W 74.61(4) 5_566 .
O6 Sm1 O1W 74.55(4) . .
O2W Sm1 O1W 78.43(5) . .
O2 Sm1 O1W 140.59(5) 5_566 .
O7 Sm1 O1W 74.37(5) . .
O3 Sm1 O1W 136.26(5) 5_566 .
O3W Sm1 O1W 131.75(4) . .
O6 Sm1 O3 76.19(4) . .
O2W Sm1 O3 123.42(4) . .
O2 Sm1 O3 139.52(5) 5_566 .
O7 Sm1 O3 144.75(5) . .
O3 Sm1 O3 66.98(4) 5_566 .
O3W Sm1 O3 86.40(5) . .
O1W Sm1 O3 79.33(5) . .
O6 Sm1 O4 114.51(4) . .
O2W Sm1 O4 74.37(4) . .
O2 Sm1 O4 140.22(4) 5_566 .
O7 Sm1 O4 131.22(4) . .
O3 Sm1 O4 107.90(4) 5_566 .
O3W Sm1 O4 71.99(4) . .
O1W Sm1 O4 63.82(4) . .
O3 Sm1 O4 49.14(3) . .
N1 Zn1 N4 161.35(6) 4_455 2
N1 Zn1 N2 101.23(7) 4_455 .
N4 Zn1 N2 95.23(7) 2 .
N1 Zn1 O4 92.71(5) 4_455 .
N4 Zn1 O4 99.55(5) 2 .
N2 Zn1 O4 76.90(5) . .
N1 Zn1 O8 92.14(6) 4_455 2
N4 Zn1 O8 75.09(6) 2 2
N2 Zn1 O8 157.99(4) . 2
O4 Zn1 O8 85.15(4) . 2
N1 Zn1 O1 75.08(5) 4_455 4_455
N4 Zn1 O1 91.94(5) 2 4_455
N2 Zn1 O1 106.61(5) . 4_455
O4 Zn1 O1 167.69(5) . 4_455
O8 Zn1 O1 93.62(5) 2 4_455
O1 Zn2 N3 127.98(5) 5_556 .
O1 Zn2 O9 125.46(6) 5_556 .
N3 Zn2 O9 106.15(5) . .
O1 Zn2 O4W 91.02(6) 5_556 .
N3 Zn2 O4W 91.69(7) . .
O9 Zn2 O4W 93.84(6) . .
O1 Zn2 O5 87.13(6) 5_556 .
N3 Zn2 O5 78.50(6) . .
O9 Zn2 O5 98.68(5) . .
O4W Zn2 O5 165.83(5) . .
O10 S1 O10 112.16(14) . 2
O10 S1 O9 109.63(9) . 2
O10 S1 O9 110.41(8) 2 2
O10 S1 O9 110.41(8) . .
O10 S1 O9 109.63(9) 2 .
O9 S1 O9 104.31(11) 2 .
C1 O1 Zn2 121.22(8) . 5_556
C1 O1 Zn1 113.12(9) . 4_445
Zn2 O1 Zn1 125.60(7) 5_556 4_445
C1 O2 Sm1 141.08(12) . 5_566
C5 O3 Sm1 134.85(14) . 5_566
C5 O3 Sm1 97.20(11) . .
Sm1 O3 Sm1 113.02(4) 5_566 .
C5 O4 Zn1 115.11(9) . .
C5 O4 Sm1 93.13(7) . .
Zn1 O4 Sm1 149.29(7) . .
C6 O5 Zn2 114.07(14) . .
C6 O6 Sm1 139.15(10) . .
C10 O8 Zn1 113.80(12) . 2
S1 O9 Zn2 127.74(9) . .
C3 N1 C2 105.46(15) . .
C3 N1 Zn1 135.21(10) . 4_445
C2 N1 Zn1 118.86(11) . 4_445
C3 N2 C4 105.15(15) . .
C3 N2 Zn1 140.86(10) . .
C4 N2 Zn1 113.67(12) . .
C8 N3 C7 105.04(16) . .
C8 N3 Zn2 139.17(14) . .
C7 N3 Zn2 114.07(14) . .
C8 N4 C9 104.90(18) . .
C8 N4 Zn1 136.67(16) . 2
C9 N4 Zn1 118.26(12) . 2
O2 C1 O1 122.57(15) . .
O2 C1 C2 122.22(17) . .
O1 C1 C2 115.21(11) . .
N1 C2 C4 108.23(13) . .
N1 C2 C1 117.21(16) . .
C4 C2 C1 134.55(13) . .
N1 C3 N2 113.52(12) . .
N1 C3 H3 123.2 . .
N2 C3 H3 123.2 . .
N2 C4 C2 107.64(13) . .
N2 C4 C5 116.62(16) . .
C2 C4 C5 135.63(12) . .
O3 C5 O4 120.45(15) . .
O3 C5 C4 122.38(16) . .
O4 C5 C4 117.16(11) . .
O6 C6 O5 123.3(2) . .
O6 C6 C7 121.03(18) . .
O5 C6 C7 115.70(18) . .
C9 C7 N3 108.52(19) . .
C9 C7 C6 134.89(18) . .
N3 C7 C6 116.59(17) . .
C10 O7 Sm1 151.01(13) . .
N3 C8 N4 113.18(19) . .
N3 C8 H8 123.4 . .
N4 C8 H8 123.4 . .
C7 C9 N4 108.37(17) . .
C7 C9 C10 134.2(2) . .
N4 C9 C10 117.12(18) . .
O7 C10 O8 122.73(17) . .
O7 C10 C9 121.96(19) . .
O8 C10 C9 115.23(19) . .

loop_
_geom_bond_atom_site_label_1
_geom_bond_atom_site_label_2
_geom_bond_distance
_geom_bond_site_symmetry_2
Sm1 O6 2.3557(12) .
Sm1 O2W 2.4136(13) .
Sm1 O2 2.4034(12) 5_566
Sm1 O7 2.4208(16) .
Sm1 O3 2.4327(13) 5_566
Sm1 O3W 2.4624(15) .
Sm1 O1W 2.5097(14) .
Sm1 O3 2.5963(14) .
Sm1 O4 2.6793(10) .
Zn1 N1 2.0208(17) 4_455
Zn1 N4 2.0306(18) 2
Zn1 N2 2.1154(17) .
Zn1 O4 2.1901(8) .
Zn1 O8 2.2936(15) 2
Zn1 O1 2.3111(9) 4_455
Zn2 O1 2.0153(13) 5_556
Zn2 N3 2.0159(16) .
Zn2 O9 2.0333(11) .
Zn2 O4W 2.1021(19) .
Zn2 O5 2.1656(16) .
S1 O10 1.4562(19) .
S1 O10 1.4563(19) 2
S1 O9 1.4963(13) 2
S1 O9 1.4963(13) .
O1 C1 1.288(2) .
O1 Zn2 2.0153(13) 5_556
O1 Zn1 2.3111(9) 4_445
O2 C1 1.2423(15) .
O2 Sm1 2.4034(12) 5_566
O3 C5 1.2619(14) .
O3 Sm1 2.4327(13) 5_566
O4 C5 1.267(2) .
O5 C6 1.266(2) .
O6 C6 1.258(3) .
O8 C10 1.274(3) .
O8 Zn1 2.2936(15) 2
N1 C3 1.338(2) .
N1 C2 1.3678(17) .
N1 Zn1 2.0207(17) 4_445
N2 C3 1.336(2) .
N2 C4 1.3829(16) .
N3 C8 1.336(3) .
N3 C7 1.373(3) .
N4 C8 1.349(2) .
N4 C9 1.369(3) .
N4 Zn1 2.0306(18) 2
C1 C2 1.475(2) .
C2 C4 1.389(3) .
C3 H3 0.9300 .
C4 C5 1.476(2) .
C6 C7 1.479(3) .
C7 C9 1.374(3) .
O7 C10 1.243(3) .
C8 H8 0.9300 .
C9 C10 1.471(3) .

loop_
_geom_torsion_atom_site_label_1
_geom_torsion_atom_site_label_2
_geom_torsion_atom_site_label_3
_geom_torsion_atom_site_label_4
_geom_torsion
_geom_torsion_site_symmetry_1
_geom_torsion_site_symmetry_4
O6 Sm1 O3 C5 -139.33(12) . .
O2W Sm1 O3 C5 5.55(14) . .
O2 Sm1 O3 C5 125.19(11) 5_566 .
O7 Sm1 O3 C5 -104.91(12) . .
O3 Sm1 O3 C5 145.69(14) 5_566 .
O3W Sm1 O3 C5 70.90(12) . .
O1W Sm1 O3 C5 -62.79(12) . .
O4 Sm1 O3 C5 1.70(11) . .
O6 Sm1 O3 Sm1 74.97(5) . 5_566
O2W Sm1 O3 Sm1 -140.14(5) . 5_566
O2 Sm1 O3 Sm1 -20.51(8) 5_566 5_566
O7 Sm1 O3 Sm1 109.39(7) . 5_566
O3 Sm1 O3 Sm1 0.0 5_566 5_566
O3W Sm1 O3 Sm1 -74.80(5) . 5_566
O1W Sm1 O3 Sm1 151.51(6) . 5_566
O4 Sm1 O3 Sm1 -144.00(8) . 5_566
N1 Zn1 O4 C5 107.62(14) 4_455 .
N4 Zn1 O4 C5 -86.48(14) 2 .
N2 Zn1 O4 C5 6.71(14) . .
O8 Zn1 O4 C5 -160.46(14) 2 .
O1 Zn1 O4 C5 114.8(3) 4_455 .
N1 Zn1 O4 Sm1 -97.26(13) 4_455 .
N4 Zn1 O4 Sm1 68.63(13) 2 .
N2 Zn1 O4 Sm1 161.83(13) . .
O8 Zn1 O4 Sm1 -5.34(12) 2 .
O1 Zn1 O4 Sm1 -90.1(3) 4_455 .
O6 Sm1 O4 C5 40.48(13) . .
O2W Sm1 O4 C5 -178.34(12) . .
O2 Sm1 O4 C5 -123.88(12) 5_566 .
O7 Sm1 O4 C5 130.98(11) . .
O3 Sm1 O4 C5 -36.33(12) 5_566 .
O3W Sm1 O4 C5 -102.86(12) . .
O1W Sm1 O4 C5 97.09(12) . .
O3 Sm1 O4 C5 -1.68(11) . .
O6 Sm1 O4 Zn1 -117.09(12) . .
O2W Sm1 O4 Zn1 24.09(12) . .
O2 Sm1 O4 Zn1 78.55(15) 5_566 .
O7 Sm1 O4 Zn1 -26.59(14) . .
O3 Sm1 O4 Zn1 166.10(11) 5_566 .
O3W Sm1 O4 Zn1 99.57(12) . .
O1W Sm1 O4 Zn1 -60.48(12) . .
O3 Sm1 O4 Zn1 -159.25(15) . .
O1 Zn2 O5 C6 134.92(9) 5_556 .
N3 Zn2 O5 C6 5.21(8) . .
O9 Zn2 O5 C6 -99.63(9) . .
O4W Zn2 O5 C6 52.1(3) . .
O2W Sm1 O6 C6 -30.0(2) . .
O2 Sm1 O6 C6 -124.03(19) 5_566 .
O7 Sm1 O6 C6 -62.48(19) . .
O3 Sm1 O6 C6 167.8(2) 5_566 .
O3W Sm1 O6 C6 159.75(17) . .
O1W Sm1 O6 C6 15.19(19) . .
O3 Sm1 O6 C6 97.72(19) . .
O4 Sm1 O6 C6 66.2(2) . .
O10 S1 O9 Zn2 51.02(16) . .
O10 S1 O9 Zn2 -73.04(15) 2 .
O9 S1 O9 Zn2 168.72(18) 2 .
O1 Zn2 O9 S1 149.61(12) 5_556 .
N3 Zn2 O9 S1 -23.52(16) . .
O4W Zn2 O9 S1 -116.40(14) . .
O5 Zn2 O9 S1 56.94(15) . .
N1 Zn1 N2 C3 93.5(2) 4_455 .
N4 Zn1 N2 C3 -77.7(2) 2 .
O4 Zn1 N2 C3 -176.3(2) . .
O8 Zn1 N2 C3 -140.2(2) 2 .
O1 Zn1 N2 C3 15.9(2) 4_455 .
N1 Zn1 N2 C4 -94.28(14) 4_455 .
N4 Zn1 N2 C4 94.51(14) 2 .
O4 Zn1 N2 C4 -4.10(13) . .
O8 Zn1 N2 C4 32.1(2) 2 .
O1 Zn1 N2 C4 -171.88(13) 4_455 .
O1 Zn2 N3 C8 111.93(14) 5_556 .
O9 Zn2 N3 C8 -75.18(14) . .
O4W Zn2 N3 C8 19.31(13) . .
O5 Zn2 N3 C8 -170.99(13) . .
O1 Zn2 N3 C7 -85.97(10) 5_556 .
O9 Zn2 N3 C7 86.92(10) . .
O4W Zn2 N3 C7 -178.59(9) . .
O5 Zn2 N3 C7 -8.89(8) . .
Sm1 O2 C1 O1 -138.50(17) 5_566 .
Sm1 O2 C1 C2 42.0(3) 5_566 .
Zn2 O1 C1 O2 8.1(3) 5_556 .
Zn1 O1 C1 O2 -174.60(16) 4_445 .
Zn2 O1 C1 C2 -172.31(13) 5_556 .
Zn1 O1 C1 C2 5.0(2) 4_445 .
C3 N1 C2 C4 -0.4(2) . .
Zn1 N1 C2 C4 172.88(13) 4_445 .
C3 N1 C2 C1 -179.16(18) . .
Zn1 N1 C2 C1 -5.9(2) 4_445 .
O2 C1 C2 N1 179.51(19) . .
O1 C1 C2 N1 -0.1(3) . .
O2 C1 C2 C4 1.2(4) . .
O1 C1 C2 C4 -178.4(2) . .
C2 N1 C3 N2 0.2(2) . .
Zn1 N1 C3 N2 -171.42(15) 4_445 .
C4 N2 C3 N1 0.0(2) . .
Zn1 N2 C3 N1 172.69(16) . .
C3 N2 C4 C2 -0.3(2) . .
Zn1 N2 C4 C2 -175.24(13) . .
C3 N2 C4 C5 176.56(18) . .
Zn1 N2 C4 C5 1.6(2) . .
N1 C2 C4 N2 0.5(2) . .
C1 C2 C4 N2 178.9(2) . .
N1 C2 C4 C5 -175.5(2) . .
C1 C2 C4 C5 2.9(4) . .
Sm1 O3 C5 O4 129.82(17) 5_566 .
Sm1 O3 C5 O4 -3.2(2) . .
Sm1 O3 C5 C4 -51.7(3) 5_566 .
Sm1 O3 C5 C4 175.29(16) . .
Zn1 O4 C5 O3 170.61(14) . .
Sm1 O4 C5 O3 3.03(19) . .
Zn1 O4 C5 C4 -7.9(2) . .
Sm1 O4 C5 C4 -175.49(15) . .
N2 C4 C5 O3 -174.12(18) . .
C2 C4 C5 O3 1.6(4) . .
N2 C4 C5 O4 4.4(3) . .
C2 C4 C5 O4 -179.9(2) . .
Sm1 O6 C6 O5 -117.65(18) . .
Sm1 O6 C6 C7 63.3(2) . .
Zn2 O5 C6 O6 -179.72(9) . .
Zn2 O5 C6 C7 -0.59(13) . .
C8 N3 C7 C9 0.38(13) . .
Zn2 N3 C7 C9 -167.61(8) . .
C8 N3 C7 C6 179.64(11) . .
Zn2 N3 C7 C6 11.65(13) . .
O6 C6 C7 C9 -9.1(2) . .
O5 C6 C7 C9 171.79(13) . .
O6 C6 C7 N3 171.92(11) . .
O5 C6 C7 N3 -7.23(16) . .
O6 Sm1 O7 C10 30.96(19) . .
O2W Sm1 O7 C10 -129.2(2) . .
O2 Sm1 O7 C10 143.6(2) 5_566 .
O3 Sm1 O7 C10 87.8(2) 5_566 .
O3W Sm1 O7 C10 -178.40(18) . .
O1W Sm1 O7 C10 -46.96(19) . .
O3 Sm1 O7 C10 -3.8(2) . .
O4 Sm1 O7 C10 -78.3(2) . .
C7 N3 C8 N4 0.17(14) . .
Zn2 N3 C8 N4 163.28(10) . .
C9 N4 C8 N3 -0.64(14) . .
Zn1 N4 C8 N3 -175.45(9) 2 .
N3 C7 C9 N4 -0.78(14) . .
C6 C7 C9 N4 -179.86(13) . .
N3 C7 C9 C10 172.35(14) . .
C6 C7 C9 C10 -6.7(3) . .
C8 N4 C9 C7 0.85(13) . .
Zn1 N4 C9 C7 176.81(8) 2 .
C8 N4 C9 C10 -173.62(11) . .
Zn1 N4 C9 C10 2.33(14) 2 .
Sm1 O7 C10 O8 164.22(13) . .
Sm1 O7 C10 C9 -12.5(3) . .
Zn1 O8 C10 O7 -169.13(11) 2 .
Zn1 O8 C10 C9 7.80(14) 2 .
C7 C9 C10 O7 -2.8(2) . .
N4 C9 C10 O7 169.86(12) . .
C7 C9 C10 O8 -179.78(14) . .
N4 C9 C10 O8 -7.10(17) . .
